data_2220568
loop_
_publ_author_name
'Yang, Wei'
'Ren, Zhi-Gang'
'Dai, Jie'

_publ_section_title
;<i>catena</i>-Poly[[4',5'-bis(methylsulfanyl)-4,5-ethylenedithiotetrathiofulvalene]
 [[dichloridomercurate(II)]-\m-dichlorido]]
;
_journal_coeditor_code LH2724
_journal_issue 1
_journal_name_full 'Acta Crystallographica Section E'
_journal_page_first m115
_journal_page_last m116
_journal_paper_doi 10.1107/S1600536808042785
_journal_volume 65
_journal_year 2009
_chemical_formula_iupac '(C10 H10 S8) [Hg Cl3]'
_chemical_formula_moiety 'C10 H10 S8 +, Hg Cl3 -'
_chemical_formula_sum 'C10 H10 Cl3 Hg S8'
_chemical_formula_weight 693.6
_chemical_name_systematic
;
<i>catena</i>-Poly[[4',5'-bis(methylsulfanyl)-4,5-
ethylenedithiotetrathiofulvalene]
[[dichloridomercury(II)]-\m-dichlorido]]
;
_space_group_IT_number 14
_symmetry_cell_setting monoclinic
_symmetry_space_group_name_Hall '-P 2ybc'
_symmetry_space_group_name_H-M 'P 1 21/c 1'
_atom_sites_solution_hydrogens geom
_atom_sites_solution_primary direct
_atom_sites_solution_secondary difmap
_audit_creation_method SHELXL-97
_cell_angle_alpha 90.00
_cell_angle_beta 97.96(3)
_cell_angle_gamma 90.00
_cell_formula_units_Z 8
_cell_length_a 7.7216(15)
_cell_length_b 25.541(5)
_cell_length_c 19.626(4)
_cell_measurement_reflns_used 5236
_cell_measurement_temperature 193(2)
_cell_measurement_theta_max 25.0264
_cell_measurement_theta_min 3.1005
_cell_volume 3833.3(13)
_computing_cell_refinement 'CrystalClear (Rigaku, 2001)'
_computing_data_collection 'CrystalClear (Rigaku, 2001)'
_computing_data_reduction 'CrystalClear (Rigaku, 2001)'
_computing_molecular_graphics 'ORTEPII (Johnson, 1976)'
_computing_publication_material 'SHELXL97 (Sheldrick, 2008)'
_computing_structure_refinement 'SHELXL97 (Sheldrick, 2008)'
_computing_structure_solution 'SHELXS97 (Sheldrick, 2008)'
_diffrn_ambient_temperature 193(2)
_diffrn_measured_fraction_theta_full 0.994
_diffrn_measured_fraction_theta_max 0.994
_diffrn_measurement_device_type 'Rigaku Mercury CCD'
_diffrn_measurement_method \w
_diffrn_radiation_monochromator graphite
_diffrn_radiation_source 'fine-focus sealed tube'
_diffrn_radiation_type MoK\a
_diffrn_radiation_wavelength 0.71073
_diffrn_reflns_av_R_equivalents 0.0809
_diffrn_reflns_av_sigmaI/netI 0.0521
_diffrn_reflns_limit_h_max 9
_diffrn_reflns_limit_h_min -9
_diffrn_reflns_limit_k_max 30
_diffrn_reflns_limit_k_min -30
_diffrn_reflns_limit_l_max 23
_diffrn_reflns_limit_l_min -23
_diffrn_reflns_number 34949
_diffrn_reflns_theta_full 25.03
_diffrn_reflns_theta_max 25.03
_diffrn_reflns_theta_min 3.10
_diffrn_standards_decay_% 0
_diffrn_standards_interval_count 0
_diffrn_standards_interval_time 0
_diffrn_standards_number 0
_exptl_absorpt_coefficient_mu 9.310
_exptl_absorpt_correction_T_max 0.6532
_exptl_absorpt_correction_T_min 0.1666
_exptl_absorpt_correction_type multi-scan
_exptl_absorpt_process_details '(Jacobson, 1998)'
_exptl_crystal_colour Blue
_exptl_crystal_density_diffrn 2.404
_exptl_crystal_density_method 'not measured'
_exptl_crystal_description Prism
_exptl_crystal_F_000 2632
_exptl_crystal_size_max 0.30
_exptl_crystal_size_mid 0.06
_exptl_crystal_size_min 0.05
_refine_diff_density_max 1.237
_refine_diff_density_min -1.371
_refine_ls_extinction_method none
_refine_ls_goodness_of_fit_ref 1.695
_refine_ls_hydrogen_treatment constr
_refine_ls_matrix_type full
_refine_ls_number_parameters 393
_refine_ls_number_reflns 6730
_refine_ls_number_restraints 7
_refine_ls_restrained_S_all 1.694
_refine_ls_R_factor_all 0.1044
_refine_ls_R_factor_gt 0.0971
_refine_ls_shift/su_max 0.001
_refine_ls_shift/su_mean 0.000
_refine_ls_structure_factor_coef Fsqd
_refine_ls_weighting_details 'calc w=1/[\s^2^(Fo^2^)+(0.041P)^2^+19.9P] where P=(Fo^2^+2Fc^2^)/3'
_refine_ls_weighting_scheme calc
_refine_ls_wR_factor_gt 0.1562
_refine_ls_wR_factor_ref 0.1581
_reflns_number_gt 6416
_reflns_number_total 6730
_reflns_threshold_expression I>2\s(I)
_cod_data_source_file lh2724.cif
_cod_data_source_block I
_cod_original_sg_symbol_H-M 'P 21/c'
_cod_original_formula_sum 'C10 H10 Cl3 Hg1 S8'
_cod_database_code 2220568
_cod_database_fobs_code 2220568

loop_
_symmetry_equiv_pos_as_xyz
'x, y, z'
'-x, y+1/2, -z+1/2'
'-x, -y, -z'
'x, -y-1/2, z-1/2'

loop_
_atom_site_type_symbol
_atom_site_label
_atom_site_fract_x
_atom_site_fract_y
_atom_site_fract_z
_atom_site_U_iso_or_equiv
_atom_site_adp_type
_atom_site_calc_flag
_atom_site_refinement_flags
_atom_site_occupancy
_atom_site_disorder_assembly
_atom_site_disorder_group
Hg Hg1 0.45533(8) 0.41687(2) 0.78044(3) 0.02899(18) Uani d . 1 . .
Hg Hg2 0.91933(8) 0.42035(2) 0.70386(3) 0.02898(18) Uani d . 1 . .
Cl Cl1 0.2922(5) 0.34433(16) 0.7290(2) 0.0399(10) Uani d . 1 . .
Cl Cl2 0.5596(5) 0.43869(17) 0.89856(19) 0.0373(10) Uani d . 1 . .
Cl Cl3 0.6117(4) 0.47942(13) 0.71089(19) 0.0267(8) Uani d . 1 . .
Cl Cl4 0.9288(5) 0.43697(15) 0.58359(19) 0.0344(9) Uani d . 1 . .
Cl Cl5 0.7983(5) 0.34659(16) 0.7568(2) 0.0384(10) Uani d . 1 . .
Cl Cl6 1.1374(5) 0.47851(14) 0.77105(19) 0.0289(8) Uani d . 1 . .
S S1 0.6081(5) 0.68944(14) 0.48929(18) 0.0254(8) Uani d D 1 . .
S S2 0.6520(5) 0.55351(14) 0.52101(19) 0.0281(9) Uani d D 1 . .
S S3 0.7971(4) 0.69856(13) 0.63019(16) 0.0177(7) Uani d . 1 . .
S S4 0.8238(4) 0.58695(13) 0.65687(17) 0.0181(7) Uani d . 1 . .
S S5 1.0073(4) 0.72162(13) 0.78194(17) 0.0195(7) Uani d . 1 A .
S S6 1.0639(4) 0.60862(13) 0.80084(16) 0.0158(7) Uani d . 1 A .
S S7 1.2347(5) 0.74770(15) 0.91583(19) 0.0291(9) Uani d . 1 A .
S S8 1.2877(5) 0.62303(13) 0.93929(17) 0.0208(8) Uani d . 1 . .
S S9 0.8532(5) 0.55476(15) 0.99144(19) 0.0302(9) Uani d . 1 . .
S S10 0.8668(5) 0.69012(15) 1.02585(18) 0.0272(8) Uani d . 1 . .
S S11 0.6767(4) 0.58628(13) 0.85657(17) 0.0194(7) Uani d . 1 . .
S S12 0.6762(4) 0.69875(13) 0.88435(16) 0.0184(7) Uani d . 1 . .
S S13 0.4332(4) 0.60475(12) 0.71297(16) 0.0155(7) Uani d . 1 . .
S S14 0.4648(4) 0.71822(13) 0.73263(17) 0.0191(7) Uani d . 1 . .
S S15 0.2034(4) 0.61569(13) 0.57563(17) 0.0200(7) Uani d . 1 . .
S S16 0.2282(5) 0.74147(14) 0.60020(18) 0.0247(8) Uani d . 1 . .
C C3 0.7079(17) 0.6574(5) 0.5647(7) 0.018(3) Uani d . 1 A .
C C4 0.7214(17) 0.6054(5) 0.5764(7) 0.019(3) Uani d . 1 A .
C C5 0.8706(16) 0.6496(5) 0.6860(7) 0.016(3) Uani d . 1 A .
C C6 0.9700(16) 0.6589(5) 0.7503(7) 0.017(3) Uani d . 1 . .
C C7 1.1340(16) 0.7023(5) 0.8570(6) 0.013(3) Uani d . 1 . .
C C8 1.1591(15) 0.6493(5) 0.8665(6) 0.014(3) Uani d . 1 A .
C C9 1.067(2) 0.7954(6) 0.9159(8) 0.034(4) Uani d . 1 . .
H H9A 1.1078 0.8237 0.9478 0.051 Uiso calc R 1 A .
H H9B 0.9630 0.7790 0.9305 0.051 Uiso calc R 1 . .
H H9C 1.0366 0.8097 0.8695 0.051 Uiso calc R 1 . .
C C10 1.281(2) 0.5544(6) 0.9207(7) 0.028(3) Uani d . 1 . .
H H10A 1.3497 0.5353 0.9585 0.042 Uiso calc R 1 . .
H H10B 1.3296 0.5480 0.8779 0.042 Uiso calc R 1 . .
H H10C 1.1593 0.5422 0.9154 0.042 Uiso calc R 1 . .
C C11 0.957(2) 0.5888(6) 1.0678(8) 0.036(4) Uani d . 1 . .
H H11A 0.9676 0.5643 1.1073 0.043 Uiso calc R 1 . .
H H11B 1.0765 0.5992 1.0606 0.043 Uiso calc R 1 . .
C C12 0.859(2) 0.6364(7) 1.0853(7) 0.036(4) Uani d . 1 . .
H H12A 0.9084 0.6484 1.1320 0.043 Uiso calc R 1 . .
H H12B 0.7355 0.6268 1.0864 0.043 Uiso calc R 1 . .
C C13 0.7717(16) 0.6061(5) 0.9379(6) 0.015(3) Uani d . 1 . .
C C14 0.7783(16) 0.6589(5) 0.9497(7) 0.017(3) Uani d . 1 . .
C C15 0.6144(17) 0.6478(5) 0.8274(6) 0.016(3) Uani d . 1 . .
C C16 0.5164(16) 0.6568(5) 0.7635(6) 0.014(3) Uani d . 1 . .
C C17 0.3223(16) 0.6446(5) 0.6483(6) 0.015(3) Uani d . 1 . .
C C18 0.3376(16) 0.6969(5) 0.6581(6) 0.014(3) Uani d . 1 . .
C C19 0.228(2) 0.5470(5) 0.5954(7) 0.027(3) Uani d . 1 . .
H H19A 0.1648 0.5264 0.5576 0.041 Uiso calc R 1 . .
H H19B 0.1795 0.5395 0.6380 0.041 Uiso calc R 1 . .
H H19C 0.3520 0.5376 0.6013 0.041 Uiso calc R 1 . .
C C20 0.3862(19) 0.7930(5) 0.5994(7) 0.025(3) Uani d . 1 . .
H H20A 0.3375 0.8208 0.5679 0.037 Uiso calc R 1 . .
H H20B 0.4923 0.7790 0.5839 0.037 Uiso calc R 1 . .
H H20C 0.4151 0.8074 0.6458 0.037 Uiso calc R 1 . .
C C1 0.508(2) 0.6359(6) 0.4384(9) 0.030(3) Uiso d PD 0.83(2) A .
H H1A 0.3974 0.6265 0.4556 0.036 Uiso calc PR 0.83(2) . .
H H1B 0.4781 0.6479 0.3902 0.036 Uiso calc PR 0.83(2) . .
C C2 0.621(3) 0.5870(7) 0.4389(8) 0.030(3) Uiso d PD 0.83(2) A .
H H2A 0.7364 0.5969 0.4267 0.036 Uiso calc PR 0.83(2) . .
H H2B 0.5655 0.5625 0.4032 0.036 Uiso calc PR 0.83(2) . .
C C1A 0.612(12) 0.6349(19) 0.431(3) 0.030(3) Uiso d PD 0.17(2) A 1
H H1C 0.5589 0.6458 0.3846 0.036 Uiso calc PR 0.17(2) A 1
H H1D 0.7356 0.6253 0.4287 0.036 Uiso calc PR 0.17(2) A 1
C C2A 0.516(8) 0.587(3) 0.453(3) 0.030(3) Uiso d PD 0.17(2) A 1
H H2D 0.4882 0.5632 0.4127 0.036 Uiso calc PR 0.17(2) A 1
H H2C 0.4052 0.5978 0.4682 0.036 Uiso calc PR 0.17(2) A 1

loop_
_atom_site_aniso_label
_atom_site_aniso_U_11
_atom_site_aniso_U_22
_atom_site_aniso_U_33
_atom_site_aniso_U_12
_atom_site_aniso_U_13
_atom_site_aniso_U_23
Hg1 0.0336(3) 0.0270(3) 0.0250(3) -0.0062(3) -0.0007(2) -0.0006(3)
Hg2 0.0341(4) 0.0281(3) 0.0241(3) -0.0064(3) 0.0021(2) 0.0027(3)
Cl1 0.029(2) 0.031(2) 0.056(3) -0.0062(17) -0.0026(18) -0.0127(19)
Cl2 0.036(2) 0.047(3) 0.025(2) 0.0104(19) -0.0085(16) -0.0051(17)
Cl3 0.0252(18) 0.0184(18) 0.037(2) 0.0013(14) 0.0049(15) 0.0038(15)
Cl4 0.048(2) 0.031(2) 0.0234(19) -0.0109(18) 0.0014(17) 0.0027(16)
Cl5 0.036(2) 0.029(2) 0.052(3) -0.0013(17) 0.0115(19) 0.0120(19)
Cl6 0.0265(19) 0.0238(19) 0.033(2) 0.0029(15) -0.0086(15) -0.0099(15)
S1 0.033(2) 0.021(2) 0.0196(18) 0.0012(16) -0.0071(15) 0.0011(15)
S2 0.037(2) 0.018(2) 0.025(2) -0.0005(16) -0.0087(16) -0.0092(15)
S3 0.0232(18) 0.0132(17) 0.0151(16) -0.0030(14) -0.0029(13) 0.0003(13)
S4 0.0211(17) 0.0111(17) 0.0208(17) 0.0000(14) -0.0022(13) 0.0019(13)
S5 0.0237(18) 0.0144(17) 0.0184(17) -0.0015(14) -0.0036(14) 0.0002(13)
S6 0.0192(17) 0.0118(16) 0.0153(16) 0.0015(13) -0.0011(13) 0.0003(13)
S7 0.030(2) 0.024(2) 0.029(2) 0.0002(16) -0.0115(16) -0.0100(16)
S8 0.0262(19) 0.0195(19) 0.0144(17) 0.0020(15) -0.0055(14) -0.0003(14)
S9 0.039(2) 0.022(2) 0.027(2) 0.0066(17) -0.0032(17) 0.0106(16)
S10 0.032(2) 0.027(2) 0.0189(18) -0.0011(16) -0.0076(15) -0.0023(15)
S11 0.0235(18) 0.0139(17) 0.0195(17) -0.0004(14) -0.0016(14) 0.0016(14)
S12 0.0226(18) 0.0158(18) 0.0148(17) -0.0006(14) -0.0046(14) -0.0013(13)
S13 0.0158(16) 0.0126(16) 0.0171(17) -0.0002(13) -0.0013(13) 0.0006(13)
S14 0.0260(19) 0.0138(17) 0.0148(17) 0.0010(14) -0.0063(14) -0.0001(13)
S15 0.0243(18) 0.0177(18) 0.0164(17) -0.0046(14) -0.0032(14) 0.0005(13)
S16 0.0281(19) 0.0177(19) 0.0250(19) -0.0005(15) -0.0077(15) 0.0049(15)
C3 0.019(7) 0.018(7) 0.016(7) 0.000(6) 0.004(5) -0.006(6)
C4 0.020(7) 0.018(7) 0.015(7) 0.004(6) -0.009(5) -0.004(6)
C5 0.015(7) 0.013(7) 0.021(7) -0.002(5) 0.004(5) 0.007(5)
C6 0.019(7) 0.012(7) 0.022(7) 0.007(5) 0.006(6) 0.000(6)
C7 0.013(6) 0.020(7) 0.008(6) 0.002(5) 0.001(5) -0.004(5)
C8 0.009(6) 0.026(8) 0.007(6) 0.003(5) -0.001(5) 0.000(5)
C9 0.045(10) 0.013(8) 0.039(9) -0.006(7) -0.008(7) 0.001(7)
C10 0.041(9) 0.022(8) 0.020(8) 0.003(7) -0.004(7) 0.003(6)
C11 0.034(9) 0.035(10) 0.034(9) 0.005(7) -0.015(7) 0.010(7)
C12 0.041(10) 0.051(11) 0.014(8) 0.000(8) -0.004(7) 0.008(7)
C13 0.016(7) 0.020(7) 0.010(6) 0.000(6) 0.004(5) 0.005(5)
C14 0.012(7) 0.020(7) 0.018(7) 0.005(5) -0.002(5) 0.002(6)
C15 0.022(7) 0.010(7) 0.016(7) 0.005(5) -0.003(5) -0.005(5)
C16 0.015(7) 0.012(7) 0.017(7) 0.002(5) 0.007(5) 0.002(5)
C17 0.013(6) 0.021(7) 0.010(6) 0.003(5) -0.001(5) -0.004(5)
C18 0.013(6) 0.014(7) 0.014(7) -0.001(5) -0.001(5) -0.004(5)
C19 0.038(9) 0.017(8) 0.025(8) -0.001(6) 0.001(7) 0.005(6)
C20 0.037(9) 0.013(7) 0.023(8) -0.010(6) 0.000(6) 0.005(6)

loop_
_atom_type_symbol
_atom_type_description
_atom_type_scat_dispersion_real
_atom_type_scat_dispersion_imag
_atom_type_scat_source
C C 0.0033 0.0016 'International Tables Vol C Tables 4.2.6.8 and 6.1.1.4'
H H 0.0000 0.0000 'International Tables Vol C Tables 4.2.6.8 and 6.1.1.4'
Cl Cl 0.1484 0.1585 'International Tables Vol C Tables 4.2.6.8 and 6.1.1.4'
Hg Hg -2.3894 9.2266 'International Tables Vol C Tables 4.2.6.8 and 6.1.1.4'
S S 0.1246 0.1234 'International Tables Vol C Tables 4.2.6.8 and 6.1.1.4'

loop_
_geom_angle_atom_site_label_1
_geom_angle_atom_site_label_2
_geom_angle_atom_site_label_3
_geom_angle_site_symmetry_1
_geom_angle_site_symmetry_3
_geom_angle
_geom_angle_publ_flag
Cl1 Hg1 Cl2 . . 132.27(16) no
Cl1 Hg1 Cl3 . . 121.93(14) no
Cl2 Hg1 Cl3 . . 104.68(14) no
Cl1 Hg1 Cl6 . 1_455 90.12(12) no
Cl2 Hg1 Cl6 . 1_455 95.88(12) no
Cl3 Hg1 Cl6 . 1_455 94.96(11) no
Cl5 Hg2 Cl4 . . 128.94(14) no
Cl5 Hg2 Cl6 . . 121.00(14) no
Cl4 Hg2 Cl6 . . 107.73(13) no
Cl5 Hg2 Cl3 . . 91.01(12) no
Cl4 Hg2 Cl3 . . 95.35(13) no
Cl6 Hg2 Cl3 . . 99.61(11) no
Hg1 Cl3 Hg2 . . 99.03(11) no
Hg2 Cl6 Hg1 . 1_655 102.40(12) n
C3 S1 C1A . . 97(3) no
C3 S1 C1 . . 102.4(8) no
C1A S1 C1 . . 27(3) no
C4 S2 C2A . . 102(3) no
C4 S2 C2 . . 100.7(8) no
C2A S2 C2 . . 28(2) no
C5 S3 C3 . . 95.4(7) n
C5 S4 C4 . . 95.7(6) n
C7 S5 C6 . . 95.1(6) n
C6 S6 C8 . . 94.7(6) n
C7 S7 C9 . . 101.4(7) no
C8 S8 C10 . . 102.2(6) no
C13 S9 C11 . . 102.6(7) no
C14 S10 C12 . . 99.3(7) no
C15 S11 C13 . . 95.9(6) n
C14 S12 C15 . . 95.3(6) n
C16 S13 C17 . . 94.3(6) n
C16 S14 C18 . . 95.0(6) no
C17 S15 C19 . . 102.0(7) no
C18 S16 C20 . . 102.5(6) no
C4 C3 S3 . . 117.3(10) n
C4 C3 S1 . . 127.7(10) no
S3 C3 S1 . . 115.0(8) no
C3 C4 S4 . . 116.0(10) n
C3 C4 S2 . . 129.1(10) no
S4 C4 S2 . . 115.0(8) no
C6 C5 S3 . . 123.0(10) n
C6 C5 S4 . . 121.3(10) n
S3 C5 S4 . . 115.6(8) n
C5 C6 S6 . . 121.8(10) n
C5 C6 S5 . . 121.6(10) n
S6 C6 S5 . . 116.7(8) n
C8 C7 S5 . . 116.7(9) n
C8 C7 S7 . . 121.6(9) no
S5 C7 S7 . . 121.6(8) no
C7 C8 S6 . . 116.8(9) n
C7 C8 S8 . . 122.6(9) no
S6 C8 S8 . . 120.5(8) no
S7 C9 H9A . . 109.5 no
S7 C9 H9B . . 109.5 no
H9A C9 H9B . . 109.5 no
S7 C9 H9C . . 109.5 no
H9A C9 H9C . . 109.5 no
H9B C9 H9C . . 109.5 no
S8 C10 H10A . . 109.5 no
S8 C10 H10B . . 109.5 no
H10A C10 H10B . . 109.5 no
S8 C10 H10C . . 109.5 no
H10A C10 H10C . . 109.5 no
H10B C10 H10C . . 109.5 no
C12 C11 S9 . . 113.5(10) no
C12 C11 H11A . . 108.9 no
S9 C11 H11A . . 108.9 no
C12 C11 H11B . . 108.9 no
S9 C11 H11B . . 108.9 no
H11A C11 H11B . . 107.7 no
C11 C12 S10 . . 114.0(11) no
C11 C12 H12A . . 108.7 no
S10 C12 H12A . . 108.7 no
C11 C12 H12B . . 108.7 no
S10 C12 H12B . . 108.7 no
H12A C12 H12B . . 107.6 no
C14 C13 S11 . . 116.4(10) n
C14 C13 S9 . . 129.6(10) no
S11 C13 S9 . . 113.9(8) no
C13 C14 S12 . . 116.7(10) n
C13 C14 S10 . . 126.6(10) no
S12 C14 S10 . . 116.6(8) no
C16 C15 S11 . . 123.0(10) n
C16 C15 S12 . . 121.5(10) n
S11 C15 S12 . . 115.5(7) n
C15 C16 S14 . . 122.9(10) n
C15 C16 S13 . . 120.2(10) n
S14 C16 S13 . . 116.9(7) n
C18 C17 S15 . . 124.0(10) no
C18 C17 S13 . . 116.4(9) n
S15 C17 S13 . . 119.6(8) no
C17 C18 S14 . . 117.3(10) n
C17 C18 S16 . . 121.8(10) no
S14 C18 S16 . . 120.8(7) no
S15 C19 H19A . . 109.5 no
S15 C19 H19B . . 109.5 no
H19A C19 H19B . . 109.5 no
S15 C19 H19C . . 109.5 no
H19A C19 H19C . . 109.5 no
H19B C19 H19C . . 109.5 no
S16 C20 H20A . . 109.5 no
S16 C20 H20B . . 109.5 no
H20A C20 H20B . . 109.5 no
S16 C20 H20C . . 109.5 no
H20A C20 H20C . . 109.5 no
H20B C20 H20C . . 109.5 no
C2 C1 S1 . . 114.7(12) no
C2 C1 H1A . . 108.6 no
S1 C1 H1A . . 108.6 no
C2 C1 H1B . . 108.6 no
S1 C1 H1B . . 108.6 no
H1A C1 H1B . . 107.6 no
C1 C2 S2 . . 113.6(12) no
C1 C2 H2A . . 108.8 no
S2 C2 H2A . . 108.8 no
C1 C2 H2B . . 108.8 no
S2 C2 H2B . . 108.8 no
H2A C2 H2B . . 107.7 no
C2A C1A S1 . . 113(5) no
C2A C1A H1C . . 108.9 no
S1 C1A H1C . . 108.9 no
C2A C1A H1D . . 108.9 no
S1 C1A H1D . . 108.9 no
H1C C1A H1D . . 107.7 no
C1A C2A S2 . . 109(5) no
C1A C2A H2D . . 109.8 no
S2 C2A H2D . . 109.8 no
C1A C2A H2C . . 109.8 no
S2 C2A H2C . . 109.8 no
H2D C2A H2C . . 108.2 no

loop_
_geom_bond_atom_site_label_1
_geom_bond_atom_site_label_2
_geom_bond_site_symmetry_2
_geom_bond_distance
_geom_bond_publ_flag
Hg1 Cl1 . 2.384(4) yes
Hg1 Cl2 . 2.411(4) yes
Hg1 Cl3 . 2.516(4) yes
Hg1 Cl6 1_455 2.901(4) no
Hg2 Cl3 . 2.833(4) yes
Hg2 Cl4 . 2.409(4) yes
Hg2 Cl5 . 2.403(4) yes
Hg2 Cl6 . 2.483(4) yes
Cl6 Hg1 1_655 2.901(4) no
S1 C3 . 1.772(14) n
S1 C1A . 1.80(2) no
S1 C1 . 1.804(15) no
S2 C4 . 1.750(13) no
S2 C2A . 1.80(2) no
S2 C2 . 1.810(14) no
S3 C5 . 1.707(13) no
S3 C3 . 1.728(13) n
S4 C4 . 1.731(13) n
S4 C5 . 1.720(13) n
S5 C6 . 1.728(13) n
S5 C7 . 1.724(12) n
S6 C6 . 1.720(13) n
S6 C8 . 1.738(13) n
S7 C7 . 1.741(13) no
S7 C9 . 1.780(16) no
S8 C8 . 1.757(12) no
S8 C10 . 1.791(15) no
S9 C13 . 1.744(13) no
S9 C11 . 1.820(16) no
S10 C14 . 1.747(13) no
S10 C12 . 1.806(16) no
S11 C13 . 1.737(13) n
S11 C15 . 1.717(13) n
S12 C14 . 1.739(13) n
S12 C15 . 1.739(13) n
S13 C16 . 1.728(13) n
S13 C17 . 1.755(13) n
S14 C16 . 1.709(13) n
S14 C18 . 1.733(12) n
S15 C17 . 1.749(12) no
S15 C19 . 1.801(14) no
S16 C18 . 1.743(13) no
S16 C20 . 1.797(14) no
C3 C4 . 1.348(19) no
C5 C6 . 1.403(18) no
C7 C8 . 1.375(18) no
C9 H9A . 0.9800 no
C9 H9B . 0.9800 no
C9 H9C . 0.9800 no
C10 H10A . 0.9800 no
C10 H10B . 0.9800 no
C10 H10C . 0.9800 no
C11 C12 . 1.50(2) no
C11 H11A . 0.9900 no
C11 H11B . 0.9900 no
C12 H12A . 0.9900 no
C12 H12B . 0.9900 no
C13 C14 . 1.367(18) no
C15 C16 . 1.390(17) no
C17 C18 . 1.353(18) no
C19 H19A . 0.9800 no
C19 H19B . 0.9800 no
C19 H19C . 0.9800 no
C20 H20A . 0.9800 no
C20 H20B . 0.9800 no
C20 H20C . 0.9800 no
C1 C2 . 1.52(2) no
C1 H1A . 0.9900 no
C1 H1B . 0.9900 no
C2 H2A . 0.9900 no
C2 H2B . 0.9900 no
C1A C2A . 1.52(3) no
C1A H1C . 0.9900 no
C1A H1D . 0.9900 no
C2A H2D . 0.9900 no
C2A H2C . 0.9900 no

loop_
_geom_hbond_atom_site_label_D
_geom_hbond_atom_site_label_H
_geom_hbond_atom_site_label_A
_geom_hbond_site_symmetry_A
_geom_hbond_distance_DH
_geom_hbond_distance_HA
_geom_hbond_distance_DA
_geom_hbond_angle_DHA
_geom_hbond_publ_flag
C2 H2A Cl4 3_766 0.99 2.76 3.619(19) 145.5 yes
C2 H2B Cl3 3_666 0.99 2.68 3.645(19) 164.4 yes
